data_2227408
loop_
_publ_author_name
'Brown, J. Emery'
'Baughman, Russell G.'

_publ_section_title
;
 2-Methyl-4,4-dioxo-<i>N</i>-phenyl-5,6-dihydro-1,4-oxathiine-3-carboxamide
 (Oxycarboxin)
;
_journal_coeditor_code FB2200
_journal_issue 10
_journal_name_full 'Acta Crystallographica Section E'
_journal_page_first o2654
_journal_paper_doi 10.1107/S1600536810037669
_journal_volume 66
_journal_year 2010
_chemical_formula_iupac 'C12 H13 N O4 S'
_chemical_formula_moiety 'C12 H13 N O4 S'
_chemical_formula_sum 'C12 H13 N O4 S'
_chemical_formula_weight 267.29
_chemical_name_common Oxycarboxin
_chemical_name_systematic
;
2-methyl-4,4-dioxo-<i>N</i>-phenyl-5,6-dihydro-1,4-oxathiine-3-carboxamide
;
_space_group_IT_number 2
_symmetry_cell_setting triclinic
_symmetry_space_group_name_Hall '-P 1'
_symmetry_space_group_name_H-M 'P -1'
_atom_sites_solution_hydrogens difmap
_atom_sites_solution_primary direct
_atom_sites_solution_secondary difmap
_audit_creation_method SHELXL-97
_cell_angle_alpha 104.702(4)
_cell_angle_beta 93.180(5)
_cell_angle_gamma 106.876(5)
_cell_formula_units_Z 2
_cell_length_a 5.9985(4)
_cell_length_b 8.3178(6)
_cell_length_c 13.1333(8)
_cell_measurement_reflns_used 100
_cell_measurement_temperature 295(2)
_cell_measurement_theta_max 18.8
_cell_measurement_theta_min 10.7
_cell_volume 600.59(7)
_computing_cell_refinement
;
<i>XSCANS</i>  (Bruker, 1996)
;
_computing_data_collection
;
<i>XSCANS</i> (Bruker, 1996)
;
_computing_data_reduction '<i>XSCANS</i> (Bruker, 1996)'
_computing_molecular_graphics '<i>SHELXTL/PC</i> (Sheldrick, 2008)'
_computing_publication_material
;
<i>SHELXTL/PC</i> (Sheldrick, 2008), <i>SHELXL97</i> (Sheldrick,
2008) and
PLATON (Spek, 2009)
;
_computing_structure_refinement '<i>SHELXL97</i> (Sheldrick, 2008)'
_computing_structure_solution '<i>SHELXS86</i> (Sheldrick, 2008)'
_diffrn_ambient_temperature 295(2)
_diffrn_measured_fraction_theta_full 0.989
_diffrn_measured_fraction_theta_max 0.989
_diffrn_measurement_device 'Bruker P4 diffractometer'
_diffrn_measurement_method \q/2\q
_diffrn_radiation_monochromator graphite
_diffrn_radiation_source 'normal-focus sealed tube'
_diffrn_radiation_type MoK\a
_diffrn_radiation_wavelength 0.71073
_diffrn_reflns_av_R_equivalents 0.0000
_diffrn_reflns_av_sigmaI/netI 0.0289
_diffrn_reflns_limit_h_max 7
_diffrn_reflns_limit_h_min -7
_diffrn_reflns_limit_k_max 9
_diffrn_reflns_limit_k_min -9
_diffrn_reflns_limit_l_max 15
_diffrn_reflns_limit_l_min -7
_diffrn_reflns_number 2152
_diffrn_reflns_theta_full 25.30
_diffrn_reflns_theta_max 25.30
_diffrn_reflns_theta_min 2.67
_diffrn_standards_decay_% 1.2
_diffrn_standards_interval_count 100
_diffrn_standards_number 3
_exptl_absorpt_coefficient_mu 0.276
_exptl_absorpt_correction_T_max 0.959
_exptl_absorpt_correction_T_min 0.888
_exptl_absorpt_correction_type integration
_exptl_absorpt_process_details '(<i>XSHELL</i>; Bruker, 1999)'
_exptl_crystal_colour Colorless
_exptl_crystal_density_diffrn 1.478
_exptl_crystal_density_method 'not measured'
_exptl_crystal_description Parrallelepiped
_exptl_crystal_F_000 280
_exptl_crystal_size_max 0.54
_exptl_crystal_size_mid 0.44
_exptl_crystal_size_min 0.16
_refine_diff_density_max 0.260
_refine_diff_density_min -0.299
_refine_ls_extinction_method none
_refine_ls_goodness_of_fit_ref 1.174
_refine_ls_hydrogen_treatment constr
_refine_ls_matrix_type full
_refine_ls_number_constraints 51
_refine_ls_number_parameters 165
_refine_ls_number_reflns 2152
_refine_ls_number_restraints 0
_refine_ls_restrained_S_all 1.174
_refine_ls_R_factor_all 0.0577
_refine_ls_R_factor_gt 0.0489
_refine_ls_shift/su_max 0.000
_refine_ls_shift/su_mean 0.000
_refine_ls_structure_factor_coef Fsqd
_refine_ls_weighting_details 'w=1/[\s^2^(Fo^2^)+(0.0317P)^2^+1.2476P] where P=(Fo^2^+2Fc^2^)/3'
_refine_ls_weighting_scheme calc
_refine_ls_wR_factor_gt 0.1401
_refine_ls_wR_factor_ref 0.1475
_reflns_number_gt 1884
_reflns_number_total 2152
_reflns_threshold_expression 'I > 2\s(I)'
_cod_data_source_file fb2200.cif
_cod_data_source_block I
_cod_database_code 2227408
_cod_database_fobs_code 2227408

loop_
_symmetry_equiv_pos_as_xyz
'x, y, z'
'-x, -y, -z'

loop_
_atom_site_type_symbol
_atom_site_label
_atom_site_fract_x
_atom_site_fract_y
_atom_site_fract_z
_atom_site_U_iso_or_equiv
_atom_site_adp_type
_atom_site_calc_flag
_atom_site_refinement_flags
_atom_site_occupancy
_atom_site_disorder_assembly
_atom_site_disorder_group
S S1 0.86650(16) 0.76152(12) 0.09237(7) 0.0340(3) Uani d . 1 . .
O O1 1.3241(5) 0.9576(4) 0.2477(2) 0.0476(7) Uani d . 1 . .
O O2 0.7405(5) 0.8747(4) 0.0705(3) 0.0533(8) Uani d . 1 . .
O O3 0.7619(5) 0.5767(4) 0.0397(2) 0.0455(7) Uani d . 1 . .
O O4 0.7181(5) 0.7679(4) 0.3786(2) 0.0483(7) Uani d . 1 . .
N N1 0.5358(5) 0.5725(4) 0.2219(2) 0.0377(7) Uani d . 1 . .
H H1A 0.5393 0.5414 0.1546 0.045 Uiso calc R 1 . .
C C1 1.2901(7) 0.9966(5) 0.1490(4) 0.0467(10) Uani d . 1 . .
H H1B 1.4418 1.0488 0.1291 0.056 Uiso calc R 1 . .
H H1C 1.2046 1.0808 0.1576 0.056 Uiso calc R 1 . .
C C2 1.1548(7) 0.8332(5) 0.0621(3) 0.0379(9) Uani d . 1 . .
H H2A 1.2291 0.7431 0.0584 0.045 Uiso calc R 1 . .
H H2B 1.1517 0.8584 -0.0060 0.045 Uiso calc R 1 . .
C C3 0.9171(6) 0.7890(5) 0.2294(3) 0.0318(8) Uani d . 1 . .
C C4 1.1355(7) 0.8708(5) 0.2853(3) 0.0386(9) Uani d . 1 . .
C C5 1.2078(8) 0.8729(7) 0.3958(3) 0.0520(11) Uani d . 1 . .
H H5A 1.3705 0.8796 0.4045 0.078 Uiso calc R 1 . .
H H5B 1.1134 0.7677 0.4095 0.078 Uiso calc R 1 . .
H H5C 1.1861 0.9727 0.4449 0.078 Uiso calc R 1 . .
C C6 0.7168(6) 0.7096(5) 0.2834(3) 0.0344(8) Uani d . 1 . .
C C7 0.3405(7) 0.4774(5) 0.2627(3) 0.0339(8) Uani d . 1 . .
C C8 0.3722(8) 0.4250(6) 0.3528(3) 0.0459(10) Uani d . 1 . .
H H8 0.5224 0.4541 0.3891 0.055 Uiso calc R 1 . .
C C9 0.1786(9) 0.3287(6) 0.3887(4) 0.0555(12) Uani d . 1 . .
H H9 0.1990 0.2953 0.4502 0.067 Uiso calc R 1 . .
C C10 -0.0441(9) 0.2821(6) 0.3339(4) 0.0574(12) Uani d . 1 . .
H H10 -0.1735 0.2167 0.3577 0.069 Uiso calc R 1 . .
C C11 -0.0730(8) 0.3329(6) 0.2440(4) 0.0508(11) Uani d . 1 . .
H H11 -0.2229 0.3012 0.2068 0.061 Uiso calc R 1 . .
C C12 0.1177(7) 0.4309(5) 0.2077(3) 0.0375(8) Uani d . 1 . .
H H12 0.0960 0.4652 0.1467 0.045 Uiso calc R 1 . .

loop_
_atom_site_aniso_label
_atom_site_aniso_U_11
_atom_site_aniso_U_22
_atom_site_aniso_U_33
_atom_site_aniso_U_12
_atom_site_aniso_U_13
_atom_site_aniso_U_23
S1 0.0286(5) 0.0390(5) 0.0340(5) 0.0066(4) 0.0065(4) 0.0136(4)
O1 0.0300(14) 0.0505(17) 0.0492(17) 0.0020(12) 0.0030(12) 0.0044(14)
O2 0.0463(17) 0.071(2) 0.0596(19) 0.0272(16) 0.0125(14) 0.0363(17)
O3 0.0411(15) 0.0447(16) 0.0344(14) -0.0056(12) 0.0054(12) 0.0049(12)
O4 0.0473(17) 0.0546(18) 0.0334(15) 0.0067(14) 0.0095(12) 0.0059(13)
N1 0.0374(17) 0.0426(18) 0.0281(15) 0.0051(14) 0.0082(13) 0.0091(13)
C1 0.038(2) 0.036(2) 0.059(3) 0.0018(17) 0.0134(19) 0.0106(19)
C2 0.034(2) 0.035(2) 0.043(2) 0.0063(16) 0.0153(16) 0.0115(16)
C3 0.0314(18) 0.0325(18) 0.0314(18) 0.0101(15) 0.0059(15) 0.0086(15)
C4 0.036(2) 0.036(2) 0.041(2) 0.0123(16) 0.0089(16) 0.0028(16)
C5 0.043(2) 0.068(3) 0.038(2) 0.019(2) -0.0017(18) 0.002(2)
C6 0.0335(19) 0.0348(19) 0.035(2) 0.0106(16) 0.0060(15) 0.0103(16)
C7 0.038(2) 0.0308(18) 0.0303(18) 0.0076(15) 0.0073(15) 0.0068(15)
C8 0.045(2) 0.052(2) 0.037(2) 0.0065(19) 0.0042(18) 0.0171(18)
C9 0.070(3) 0.052(3) 0.040(2) 0.005(2) 0.016(2) 0.021(2)
C10 0.058(3) 0.050(3) 0.057(3) 0.002(2) 0.027(2) 0.017(2)
C11 0.039(2) 0.044(2) 0.059(3) 0.0048(19) 0.008(2) 0.007(2)
C12 0.040(2) 0.0339(19) 0.0351(19) 0.0086(16) 0.0053(16) 0.0072(16)

loop_
_atom_type_symbol
_atom_type_description
_atom_type_scat_dispersion_real
_atom_type_scat_dispersion_imag
_atom_type_scat_source
C C 0.0033 0.0016 'International Tables Vol C Tables 4.2.6.8 and 6.1.1.4'
H H 0.0000 0.0000 'International Tables Vol C Tables 4.2.6.8 and 6.1.1.4'
N N 0.0061 0.0033 'International Tables Vol C Tables 4.2.6.8 and 6.1.1.4'
O O 0.0106 0.0060 'International Tables Vol C Tables 4.2.6.8 and 6.1.1.4'
S S 0.1246 0.1234 'International Tables Vol C Tables 4.2.6.8 and 6.1.1.4'

loop_
_geom_angle_atom_site_label_1
_geom_angle_atom_site_label_2
_geom_angle_atom_site_label_3
_geom_angle_site_symmetry_1
_geom_angle_site_symmetry_3
_geom_angle
_geom_angle_publ_flag
O2 S1 O3 . . 116.48(19) ?
O2 S1 C3 . . 110.85(18) ?
O3 S1 C3 . . 108.26(17) ?
O2 S1 C2 . . 108.98(18) ?
O3 S1 C2 . . 109.37(18) ?
C3 S1 C2 . . 101.89(18) ?
C4 O1 C1 . . 118.9(3) ?
C6 N1 C7 . . 123.8(3) ?
C6 N1 H1A . . 118.1 ?
C7 N1 H1A . . 118.1 ?
O1 C1 C2 . . 111.0(3) ?
O1 C1 H1B . . 109.4 ?
C2 C1 H1B . . 109.4 ?
O1 C1 H1C . . 109.4 ?
C2 C1 H1C . . 109.4 ?
H1B C1 H1C . . 108.0 ?
C1 C2 S1 . . 107.8(3) ?
C1 C2 H2A . . 110.2 ?
S1 C2 H2A . . 110.2 ?
C1 C2 H2B . . 110.2 ?
S1 C2 H2B . . 110.2 ?
H2A C2 H2B . . 108.5 ?
C4 C3 C6 . . 120.0(3) ?
C4 C3 S1 . . 121.1(3) ?
C6 C3 S1 . . 118.8(3) ?
O1 C4 C3 . . 125.3(4) ?
O1 C4 C5 . . 109.0(3) ?
C3 C4 C5 . . 125.7(4) ?
C4 C5 H5A . . 109.5 ?
C4 C5 H5B . . 109.5 ?
H5A C5 H5B . . 109.5 ?
C4 C5 H5C . . 109.5 ?
H5A C5 H5C . . 109.5 ?
H5B C5 H5C . . 109.5 ?
O4 C6 N1 . . 122.0(3) ?
O4 C6 C3 . . 120.6(3) ?
N1 C6 C3 . . 117.4(3) ?
C12 C7 C8 . . 120.1(4) ?
C12 C7 N1 . . 118.7(3) ?
C8 C7 N1 . . 121.2(4) ?
C7 C8 C9 . . 119.6(4) ?
C7 C8 H8 . . 120.2 ?
C9 C8 H8 . . 120.2 ?
C10 C9 C8 . . 120.4(4) ?
C10 C9 H9 . . 119.8 ?
C8 C9 H9 . . 119.8 ?
C11 C10 C9 . . 119.4(4) ?
C11 C10 H10 . . 120.3 ?
C9 C10 H10 . . 120.3 ?
C10 C11 C12 . . 121.0(4) ?
C10 C11 H11 . . 119.5 ?
C12 C11 H11 . . 119.5 ?
C7 C12 C11 . . 119.5(4) ?
C7 C12 H12 . . 120.3 ?
C11 C12 H12 . . 120.3 ?

loop_
_geom_bond_atom_site_label_1
_geom_bond_atom_site_label_2
_geom_bond_site_symmetry_2
_geom_bond_distance
_geom_bond_publ_flag
S1 O2 . 1.438(3) ?
S1 O3 . 1.445(3) ?
S1 C3 . 1.754(4) ?
S1 C2 . 1.761(4) ?
O1 C4 . 1.346(5) ?
O1 C1 . 1.432(5) ?
O4 C6 . 1.220(4) ?
N1 C6 . 1.359(5) ?
N1 C7 . 1.425(5) ?
N1 H1A . 0.8600 ?
C1 C2 . 1.509(5) ?
C1 H1B . 0.9700 ?
C1 H1C . 0.9700 ?
C2 H2A . 0.9700 ?
C2 H2B . 0.9700 ?
C3 C4 . 1.357(5) ?
C3 C6 . 1.501(5) ?
C4 C5 . 1.486(6) ?
C5 H5A . 0.9600 ?
C5 H5B . 0.9600 ?
C5 H5C . 0.9600 ?
C7 C12 . 1.382(5) ?
C7 C8 . 1.383(5) ?
C8 C9 . 1.388(6) ?
C8 H8 . 0.9300 ?
C9 C10 . 1.380(7) ?
C9 H9 . 0.9300 ?
C10 C11 . 1.369(7) ?
C10 H10 . 0.9300 ?
C11 C12 . 1.385(6) ?
C11 H11 . 0.9300 ?
C12 H12 . 0.9300 ?

loop_
_geom_hbond_atom_site_label_D
_geom_hbond_atom_site_label_H
_geom_hbond_atom_site_label_A
_geom_hbond_site_symmetry_A
_geom_hbond_distance_DH
_geom_hbond_distance_HA
_geom_hbond_distance_DA
_geom_hbond_angle_DHA
_geom_hbond_publ_flag
N1 H1A O3 . 0.86 2.09 2.819(4) 142 y
C2 H2B O2 2_775 0.97 2.50 3.274(5) 137 y
C5 H5A O4 1_655 0.96 2.52 3.422(6) 157 y
C5 H5B O4 . 0.96 2.37 2.786(6) 106 y
C8 H8 O4 . 0.93 2.58 2.926(5) 103 y
C9 H9 O4 2_666 0.93 2.49 3.419(5) 175 y
C1 H1C Cg 1_665 0.97 2.82 3.645 144 y

loop_
_geom_torsion_atom_site_label_1
_geom_torsion_atom_site_label_2
_geom_torsion_atom_site_label_3
_geom_torsion_atom_site_label_4
_geom_torsion_site_symmetry_1
_geom_torsion_site_symmetry_2
_geom_torsion_site_symmetry_3
_geom_torsion_site_symmetry_4
_geom_torsion
_geom_torsion_publ_flag
C4 O1 C1 C2 . . . . -53.6(5) ?
O1 C1 C2 S1 . . . . 67.6(4) ?
O2 S1 C2 C1 . . . . 74.7(3) ?
O3 S1 C2 C1 . . . . -157.0(3) ?
C3 S1 C2 C1 . . . . -42.6(3) ?
O2 S1 C3 C4 . . . . -108.1(3) ?
O3 S1 C3 C4 . . . . 123.0(3) ?
C2 S1 C3 C4 . . . . 7.8(4) ?
O2 S1 C3 C6 . . . . 76.0(3) ?
O3 S1 C3 C6 . . . . -52.9(3) ?
C2 S1 C3 C6 . . . . -168.2(3) ?
C1 O1 C4 C3 . . . . 12.1(6) ?
C1 O1 C4 C5 . . . . -170.3(3) ?
C6 C3 C4 O1 . . . . -174.9(3) ?
S1 C3 C4 O1 . . . . 9.2(5) ?
C6 C3 C4 C5 . . . . 7.9(6) ?
S1 C3 C4 C5 . . . . -168.0(3) ?
C7 N1 C6 O4 . . . . -4.3(6) y
C7 N1 C6 C3 . . . . 176.2(3) ?
C4 C3 C6 O4 . . . . 27.4(5) ?
S1 C3 C6 O4 . . . . -156.6(3) ?
C4 C3 C6 N1 . . . . -153.1(4) ?
S1 C3 C6 N1 . . . . 22.9(5) y
C6 N1 C7 C12 . . . . 138.0(4) ?
C6 N1 C7 C8 . . . . -44.9(6) y
C12 C7 C8 C9 . . . . -1.3(6) ?
N1 C7 C8 C9 . . . . -178.4(4) ?
C7 C8 C9 C10 . . . . 1.3(7) ?
C8 C9 C10 C11 . . . . -0.6(7) ?
C9 C10 C11 C12 . . . . -0.3(7) ?
C8 C7 C12 C11 . . . . 0.5(6) ?
N1 C7 C12 C11 . . . . 177.6(4) ?
C10 C11 C12 C7 . . . . 0.3(6) ?

loop_
_cod_related_entry_id
_cod_related_entry_database
_cod_related_entry_code
1 ChemSpider 20048
